data_7022451
loop_
_publ_author_name
'Dean, Rebecca K.'
'Reckling, Amy M.'
'Chen, Hua'
'Dawe, Louise N.'
'Schneider, Celine M.'
'Kozak, Christopher M.'

_publ_section_title
;
 Ring-opening polymerization of cyclic esters with lithium
 amine-bis(phenolate) complexes.
;
_journal_issue 10
_journal_name_full 'Dalton transactions (Cambridge, England : 2003)'
_journal_page_first 3504
_journal_page_last 3520
_journal_paper_doi 10.1039/c2dt32682e
_journal_volume 42
_journal_year 2013
_chemical_formula_moiety 'C62 H94 Li4 N2 O6'
_chemical_formula_sum 'C62 H94 Li4 N2 O6'
_chemical_formula_weight 991.20
_chemical_name_systematic
;
?
;
_space_group_IT_number 14
_symmetry_cell_setting monoclinic
_symmetry_Int_Tables_number 14
_symmetry_space_group_name_Hall '-P 2ybc'
_symmetry_space_group_name_H-M 'P 1 21/c 1'
_atom_sites_solution_hydrogens geom
_atom_sites_solution_primary direct
_atom_sites_solution_secondary difmap
_audit_creation_method SHELXL-97
_cell_angle_alpha 90.00
_cell_angle_beta 124.600(3)
_cell_angle_gamma 90.00
_cell_formula_units_Z 4
_cell_length_a 13.603(3)
_cell_length_b 30.921(6)
_cell_length_c 17.410(4)
_cell_measurement_reflns_used 23410
_cell_measurement_temperature 153(2)
_cell_measurement_theta_max 30.8163
_cell_measurement_theta_min 2.4341
_cell_volume 6028(2)
_computing_cell_refinement 'CrystalClear (Rigaku/MSC Inc., 2005)'
_computing_data_collection 'CrystalClear (Rigaku/MSC Inc., 2005)'
_computing_data_reduction 'CrystalClear (Rigaku/MSC Inc., 2005)'
_computing_molecular_graphics 'CrystalStructure3.7.0(Rigaku/MSC Inc.,2005)'
_computing_publication_material 'CrystalStructure3.7.0(Rigaku/MSC Inc.,2005)'
_computing_structure_refinement 'SHELXL-97 (Acta Cryst., 2008, A64, 112-122)'
_computing_structure_solution 'SHELXS-97 (Acta Cryst., 2008, A64, 112-122)'
_diffrn_ambient_temperature 153(2)
_diffrn_detector_area_resol_mean 14.63
_diffrn_measured_fraction_theta_full 0.998
_diffrn_measured_fraction_theta_max 0.998
_diffrn_measurement_device_type 'Rigaku Saturn'
_diffrn_measurement_method \w
_diffrn_radiation_monochromator 'graphite - Rigaku SHINE'
_diffrn_radiation_source 'fine-focus sealed tube'
_diffrn_radiation_type MoK\a
_diffrn_radiation_wavelength 0.71075
_diffrn_reflns_av_R_equivalents 0.0644
_diffrn_reflns_av_sigmaI/netI 0.0482
_diffrn_reflns_limit_h_max 17
_diffrn_reflns_limit_h_min -17
_diffrn_reflns_limit_k_max 38
_diffrn_reflns_limit_k_min -38
_diffrn_reflns_limit_l_max 21
_diffrn_reflns_limit_l_min -21
_diffrn_reflns_number 56933
_diffrn_reflns_theta_full 26.50
_diffrn_reflns_theta_max 26.50
_diffrn_reflns_theta_min 2.51
_exptl_absorpt_coefficient_mu 0.067
_exptl_absorpt_correction_T_max 0.9936
_exptl_absorpt_correction_T_min 0.9910
_exptl_absorpt_correction_type numerical
_exptl_absorpt_process_details '(T. Higashi, 2000)'
_exptl_crystal_colour Colorless
_exptl_crystal_density_diffrn 1.092
_exptl_crystal_density_method 'not measured'
_exptl_crystal_description Prism
_exptl_crystal_F_000 2160
_exptl_crystal_size_max 0.23
_exptl_crystal_size_mid 0.20
_exptl_crystal_size_min 0.20
_refine_diff_density_max 0.294
_refine_diff_density_min -0.262
_refine_diff_density_rms 0.047
_refine_ls_extinction_method none
_refine_ls_goodness_of_fit_ref 1.252
_refine_ls_hydrogen_treatment constr
_refine_ls_matrix_type full
_refine_ls_number_parameters 686
_refine_ls_number_reflns 12472
_refine_ls_number_restraints 0
_refine_ls_restrained_S_all 1.252
_refine_ls_R_factor_all 0.1006
_refine_ls_R_factor_gt 0.0931
_refine_ls_shift/su_max 0.001
_refine_ls_shift/su_mean 0.000
_refine_ls_structure_factor_coef Fsqd
_refine_ls_weighting_details 'calc w=1/[\s^2^(Fo^2^)+(0.0686P)^2^+3.1942P] where P=(Fo^2^+2Fc^2^)/3'
_refine_ls_weighting_scheme calc
_refine_ls_wR_factor_gt 0.2122
_refine_ls_wR_factor_ref 0.2174
_reflns_number_gt 11488
_reflns_number_total 12472
_reflns_threshold_expression >2sigma(I)
_cod_data_source_file c2dt32682e.txt
_cod_data_source_block Cmpd4
_cod_depositor_comments
;
The following automatic conversions were performed:

'_exptl_absorpt_correction_type' value 'Numerical' changed to
'numerical' according to
/home/saulius/struct/CIF-dictionaries/cif_core.dic dictionary named
'cif_core.dic' version 2.4.2 from 2011-04-26.

Automatic conversion script
Id: cif_fix_values 1891 2012-01-12 08:04:46Z andrius 
;
_cod_database_code 7022451

loop_
_symmetry_equiv_pos_as_xyz
'x, y, z'
'-x, y+1/2, -z+1/2'
'-x, -y, -z'
'x, -y-1/2, z-1/2'

loop_
_atom_site_label
_atom_site_type_symbol
_atom_site_fract_x
_atom_site_fract_y
_atom_site_fract_z
_atom_site_U_iso_or_equiv
_atom_site_adp_type
_atom_site_occupancy
_atom_site_symmetry_multiplicity
_atom_site_calc_flag
_atom_site_refinement_flags
_atom_site_disorder_assembly
_atom_site_disorder_group
O1 O 0.59604(14) 0.90990(6) 0.79664(11) 0.0372(4) Uani 1 1 d . B .
O2 O 0.42759(14) 0.87889(5) 0.84318(12) 0.0368(4) Uani 1 1 d . B .
O3 O 0.63875(14) 0.82426(5) 0.94946(12) 0.0371(4) Uani 1 1 d . B .
O4 O 0.43572(15) 0.76563(6) 0.88276(13) 0.0408(4) Uani 1 1 d . B .
O5 O 0.39463(16) 0.98291(6) 0.76762(13) 0.0450(4) Uani 1 1 d . . .
O6 O 0.69079(17) 0.73162(6) 1.07753(13) 0.0509(5) Uani 1 1 d . . .
N1 N 0.34045(17) 0.89373(7) 0.64022(14) 0.0360(5) Uani 1 1 d . . .
N2 N 0.63108(18) 0.73615(7) 0.86373(14) 0.0381(5) Uani 1 1 d . . .
C1 C 0.6050(2) 0.92119(8) 0.72678(17) 0.0348(5) Uani 1 1 d . B .
C2 C 0.6997(2) 0.94718(8) 0.74016(17) 0.0358(5) Uani 1 1 d . . .
C3 C 0.8066(2) 0.95929(8) 0.83858(18) 0.0392(6) Uani 1 1 d . . .
C4 C 0.7665(2) 0.98596(9) 0.89040(19) 0.0459(6) Uani 1 1 d . . .
H43 H 0.7026 0.9706 0.8891 0.055 Uiso 1 1 calc R . .
H44 H 0.7371 1.0142 0.8600 0.055 Uiso 1 1 calc R . .
H45 H 0.8343 0.9902 0.9553 0.055 Uiso 1 1 calc R . .
C5 C 0.8693(2) 0.91771(9) 0.89280(19) 0.0449(6) Uani 1 1 d . . .
H50 H 0.9285 0.9248 0.9586 0.054 Uiso 1 1 calc R . .
H51 H 0.9094 0.9042 0.8667 0.054 Uiso 1 1 calc R . .
H52 H 0.8101 0.8976 0.8877 0.054 Uiso 1 1 calc R . .
C6 C 0.9001(2) 0.98666(10) 0.8377(2) 0.0483(7) Uani 1 1 d . . .
H46 H 0.8636 1.0138 0.8043 0.058 Uiso 1 1 calc R . .
H47 H 0.9297 0.9706 0.8061 0.058 Uiso 1 1 calc R . .
H48 H 0.9668 0.9930 0.9019 0.058 Uiso 1 1 calc R . .
C7 C 0.6956(2) 0.95963(9) 0.66136(18) 0.0413(6) Uani 1 1 d . . .
H10 H 0.7565 0.9783 0.6697 0.050 Uiso 1 1 calc R . .
C8 C 0.6068(2) 0.94627(10) 0.57077(19) 0.0449(6) Uani 1 1 d . . .
C9 C 0.6070(3) 0.96048(13) 0.4878(2) 0.0619(9) Uani 1 1 d . . .
H66 H 0.6077 0.9921 0.4856 0.074 Uiso 1 1 calc R . .
H67 H 0.5352 0.9495 0.4304 0.074 Uiso 1 1 calc R . .
H68 H 0.6781 0.9491 0.4936 0.074 Uiso 1 1 calc R . .
C10 C 0.5200(2) 0.91894(9) 0.56022(18) 0.0431(6) Uani 1 1 d . . .
H14 H 0.4606 0.9083 0.4998 0.052 Uiso 1 1 calc R . .
C11 C 0.5169(2) 0.90658(8) 0.63556(17) 0.0368(5) Uani 1 1 d . . .
C12 C 0.4249(2) 0.87481(8) 0.62179(18) 0.0390(6) Uani 1 1 d . . .
H15 H 0.3796 0.8640 0.5568 0.047 Uiso 1 1 calc R . .
H16 H 0.4658 0.8498 0.6639 0.047 Uiso 1 1 calc R . .
C13 C 0.2647(2) 0.92823(9) 0.57417(17) 0.0406(6) Uani 1 1 d . . .
H17 H 0.3182 0.9517 0.5802 0.049 Uiso 1 1 calc R . .
H18 H 0.2159 0.9402 0.5950 0.049 Uiso 1 1 calc R . .
C14 C 0.1804(3) 0.91750(10) 0.47085(19) 0.0525(7) Uani 1 1 d . . .
H19 H 0.2267 0.9072 0.4466 0.063 Uiso 1 1 calc R . .
H20 H 0.1250 0.8942 0.4620 0.063 Uiso 1 1 calc R . .
C15 C 0.1101(3) 0.95747(11) 0.4180(2) 0.0743(11) Uani 1 1 d . . .
H70 H 0.1650 0.9799 0.4242 0.089 Uiso 1 1 calc R . .
H71 H 0.0664 0.9681 0.4436 0.089 Uiso 1 1 calc R . .
H72 H 0.0533 0.9503 0.3519 0.089 Uiso 1 1 calc R . .
C16 C 0.2728(2) 0.86037(9) 0.65250(18) 0.0410(6) Uani 1 1 d . . .
H24 H 0.3249 0.8350 0.6850 0.049 Uiso 1 1 calc R . .
H25 H 0.2041 0.8507 0.5906 0.049 Uiso 1 1 calc R . .
C17 C 0.2283(2) 0.87778(8) 0.70831(18) 0.0378(5) Uani 1 1 d . . .
C18 C 0.1073(2) 0.88670(9) 0.66435(19) 0.0444(6) Uani 1 1 d . . .
H26 H 0.0537 0.8815 0.5993 0.053 Uiso 1 1 calc R . .
C19 C 0.0637(2) 0.90299(9) 0.7132(2) 0.0460(6) Uani 1 1 d . . .
C20 C -0.0658(3) 0.91563(13) 0.6641(2) 0.0643(9) Uani 1 1 d . . .
H27 H -0.1143 0.8986 0.6068 0.077 Uiso 1 1 calc R . .
H28 H -0.0750 0.9465 0.6484 0.077 Uiso 1 1 calc R . .
H29 H -0.0921 0.9100 0.7051 0.077 Uiso 1 1 calc R . .
C21 C 0.1435(2) 0.90805(9) 0.8087(2) 0.0441(6) Uani 1 1 d . . .
H30 H 0.1134 0.9177 0.8433 0.053 Uiso 1 1 calc R . .
C22 C 0.2654(2) 0.89975(8) 0.85691(18) 0.0380(5) Uani 1 1 d . . .
C23 C 0.3479(2) 0.90681(9) 0.96327(19) 0.0416(6) Uani 1 1 d . . .
C24 C 0.2768(3) 0.91497(12) 1.0060(2) 0.0590(8) Uani 1 1 d . . .
H21 H 0.2338 0.9425 0.9828 0.071 Uiso 1 1 calc R . .
H22 H 0.3319 0.9162 1.0742 0.071 Uiso 1 1 calc R . .
H23 H 0.2195 0.8914 0.9884 0.071 Uiso 1 1 calc R . .
C25 C 0.4262(3) 0.86716(9) 1.0137(2) 0.0491(7) Uani 1 1 d . . .
H11 H 0.4855 0.8642 0.9990 0.059 Uiso 1 1 calc R . .
H12 H 0.3761 0.8412 0.9931 0.059 Uiso 1 1 calc R . .
H13 H 0.4671 0.8707 1.0812 0.059 Uiso 1 1 calc R . .
C26 C 0.4269(3) 0.94645(9) 0.9841(2) 0.0503(7) Uani 1 1 d . . .
H31 H 0.4667 0.9436 0.9519 0.060 Uiso 1 1 calc R . .
H32 H 0.4871 0.9485 1.0515 0.060 Uiso 1 1 calc R . .
H33 H 0.3775 0.9726 0.9623 0.060 Uiso 1 1 calc R . .
C27 C 0.3096(2) 0.88531(8) 0.80469(17) 0.0348(5) Uani 1 1 d . B .
C28 C 0.7551(2) 0.82014(8) 0.98056(17) 0.0368(5) Uani 1 1 d . . .
C29 C 0.8484(2) 0.84177(8) 1.06117(17) 0.0385(6) Uani 1 1 d . . .
C30 C 0.8227(2) 0.87276(9) 1.11682(19) 0.0435(6) Uani 1 1 d . . .
C31 C 0.7713(3) 0.84777(11) 1.1621(2) 0.0544(7) Uani 1 1 d . . .
H40 H 0.7427 0.8682 1.1883 0.065 Uiso 1 1 calc R . .
H41 H 0.8336 0.8293 1.2119 0.065 Uiso 1 1 calc R . .
H42 H 0.7048 0.8297 1.1150 0.065 Uiso 1 1 calc R . .
C32 C 0.7345(3) 0.90830(9) 1.0537(2) 0.0485(7) Uani 1 1 d . B .
H34 H 0.6532 0.8965 1.0174 0.058 Uiso 1 1 calc R . .
H35 H 0.7548 0.9187 1.0112 0.058 Uiso 1 1 calc R . .
H36 H 0.7391 0.9324 1.0923 0.058 Uiso 1 1 calc R . .
C33 C 0.9350(3) 0.89592(12) 1.1945(2) 0.0627(9) Uani 1 1 d . . .
H37 H 0.9699 0.9124 1.1675 0.075 Uiso 1 1 calc R . .
H38 H 0.9930 0.8746 1.2386 0.075 Uiso 1 1 calc R . .
H39 H 0.9143 0.9157 1.2272 0.075 Uiso 1 1 calc R . .
C34 C 0.9652(2) 0.83352(10) 1.0894(2) 0.0475(7) Uani 1 1 d . . .
H49 H 1.0283 0.8471 1.1448 0.057 Uiso 1 1 calc R B .
C35 C 0.9949(2) 0.80667(11) 1.0416(2) 0.0513(7) Uani 1 1 d . . .
C36 C 1.1238(3) 0.79926(15) 1.0767(3) 0.0813(12) Uani 1 1 d . . .
H73 H 1.1481 0.8209 1.0495 0.098 Uiso 1 1 calc R B .
H74 H 1.1325 0.7703 1.0585 0.098 Uiso 1 1 calc R . .
H75 H 1.1744 0.8018 1.1449 0.098 Uiso 1 1 calc R . .
C37 C 0.9016(2) 0.78750(10) 0.9611(2) 0.0477(7) Uani 1 1 d . . .
H53 H 0.9189 0.7695 0.9259 0.057 Uiso 1 1 calc R B .
C38 C 0.7840(2) 0.79370(8) 0.93005(18) 0.0387(6) Uani 1 1 d . B .
C39 C 0.6838(2) 0.77213(9) 0.84252(18) 0.0407(6) Uani 1 1 d . B .
H54 H 0.6211 0.7937 0.8032 0.049 Uiso 1 1 calc R . .
H55 H 0.7145 0.7609 0.8067 0.049 Uiso 1 1 calc R . .
C40 C 0.7127(2) 0.69912(9) 0.90622(18) 0.0421(6) Uani 1 1 d . . .
H56 H 0.6754 0.6776 0.9243 0.051 Uiso 1 1 calc R . .
H57 H 0.7867 0.7093 0.9644 0.051 Uiso 1 1 calc R . .
C41 C 0.7484(3) 0.67594(10) 0.8485(2) 0.0505(7) Uani 1 1 d . . .
H58 H 0.6802 0.6585 0.7995 0.061 Uiso 1 1 calc R B .
H59 H 0.7684 0.6975 0.8175 0.061 Uiso 1 1 calc R . .
C42 C 0.8552(3) 0.64659(11) 0.9093(2) 0.0607(8) Uani 1 1 d . . .
H60 H 0.9242 0.6641 0.9553 0.073 Uiso 1 1 calc R . .
H61 H 0.8739 0.6310 0.8701 0.073 Uiso 1 1 calc R . .
H62 H 0.8363 0.6258 0.9417 0.073 Uiso 1 1 calc R . .
C43 C 0.5109(2) 0.72412(9) 0.78207(18) 0.0424(6) Uani 1 1 d . . .
H63 H 0.5196 0.7049 0.7408 0.051 Uiso 1 1 calc R . .
H64 H 0.4688 0.7506 0.7464 0.051 Uiso 1 1 calc R . .
C44 C 0.4358(2) 0.70149(9) 0.80838(17) 0.0393(6) Uani 1 1 d . . .
C45 C 0.4020(2) 0.65884(9) 0.78384(18) 0.0425(6) Uani 1 1 d . . .
H65 H 0.4338 0.6428 0.7562 0.051 Uiso 1 1 calc R . .
C46 C 0.3229(2) 0.63878(8) 0.79848(19) 0.0431(6) Uani 1 1 d . . .
C47 C 0.2841(3) 0.59256(9) 0.7696(2) 0.0555(8) Uani 1 1 d . . .
H76 H 0.2123 0.5919 0.7055 0.067 Uiso 1 1 calc R . .
H77 H 0.2664 0.5794 0.8117 0.067 Uiso 1 1 calc R . .
H78 H 0.3483 0.5764 0.7728 0.067 Uiso 1 1 calc R . .
C48 C 0.2747(2) 0.66408(8) 0.83567(18) 0.0420(6) Uani 1 1 d . . .
H69 H 0.2177 0.6512 0.8436 0.050 Uiso 1 1 calc R . .
C49 C 0.3053(2) 0.70725(8) 0.86192(18) 0.0385(6) Uani 1 1 d . . .
C50 C 0.2439(2) 0.73390(8) 0.8974(2) 0.0426(6) Uani 1 1 d . . .
C51 C 0.1435(3) 0.70864(10) 0.8936(3) 0.0584(8) Uani 1 1 d . . .
H4 H 0.1781 0.6844 0.9376 0.070 Uiso 1 1 calc R B .
H5 H 0.0872 0.6975 0.8303 0.070 Uiso 1 1 calc R . .
H6 H 0.1014 0.7279 0.9105 0.070 Uiso 1 1 calc R . .
C52 C 0.1849(3) 0.77402(10) 0.8358(2) 0.0522(7) Uani 1 1 d . . .
H1 H 0.1316 0.7651 0.7704 0.063 Uiso 1 1 calc R B .
H2 H 0.2467 0.7933 0.8429 0.063 Uiso 1 1 calc R . .
H3 H 0.1387 0.7892 0.8548 0.063 Uiso 1 1 calc R . .
C53 C 0.3348(2) 0.74706(9) 0.9997(2) 0.0478(7) Uani 1 1 d . . .
H7 H 0.4027 0.7617 1.0056 0.057 Uiso 1 1 calc R B .
H8 H 0.3630 0.7212 1.0392 0.057 Uiso 1 1 calc R . .
H9 H 0.2966 0.7667 1.0195 0.057 Uiso 1 1 calc R . .
C54 C 0.3927(2) 0.72597(8) 0.85235(17) 0.0379(5) Uani 1 1 d . B .
C55 C 0.4503(3) 1.01795(9) 0.7509(2) 0.0483(7) Uani 1 1 d . . .
H79 H 0.4635 1.0097 0.7025 0.058 Uiso 1 1 calc R . .
H80 H 0.5284 1.0253 0.8089 0.058 Uiso 1 1 calc R . .
C56 C 0.3661(3) 1.05619(10) 0.7184(2) 0.0553(7) Uani 1 1 d . . .
H81 H 0.3911 1.0765 0.7704 0.066 Uiso 1 1 calc R . .
H82 H 0.3623 1.0719 0.6672 0.066 Uiso 1 1 calc R . .
C57 C 0.2479(3) 1.03552(10) 0.6849(2) 0.0581(8) Uani 1 1 d . . .
H83 H 0.1951 1.0558 0.6895 0.070 Uiso 1 1 calc R . .
H84 H 0.2066 1.0254 0.6196 0.070 Uiso 1 1 calc R . .
C58 C 0.2845(3) 0.99821(10) 0.7512(2) 0.0523(7) Uani 1 1 d . . .
H85 H 0.2965 1.0078 0.8102 0.063 Uiso 1 1 calc R . .
H86 H 0.2231 0.9752 0.7231 0.063 Uiso 1 1 calc R . .
C59 C 0.6377(3) 0.69679(12) 1.0961(2) 0.0647(9) Uani 1 1 d . B .
H87 H 0.5849 0.6796 1.0388 0.078 Uiso 1 1 calc R . .
H88 H 0.5895 0.7082 1.1179 0.078 Uiso 1 1 calc R . .
C60 C 0.7374(3) 0.66945(12) 1.1700(3) 0.0771(11) Uani 1 1 d . . .
H89 H 0.7244 0.6386 1.1515 0.093 Uiso 1 1 calc R A 1
H90 H 0.7456 0.6725 1.2300 0.093 Uiso 1 1 calc R A 1
C61 C 0.8492(5) 0.68744(17) 1.1776(5) 0.0563(13) Uani 0.65 1 d P B 1
H91 H 0.9226 0.6843 1.2414 0.068 Uiso 0.65 1 calc PR B 1
H91A H 0.8611 0.6737 1.1321 0.068 Uiso 0.65 1 calc PR B 1
C62 C 0.8102(10) 0.7343(4) 1.1532(9) 0.052(2) Uani 0.65 1 d P B 1
H92 H 0.8177 0.7495 1.2064 0.062 Uiso 0.65 1 calc PR B 1
H92A H 0.8585 0.7498 1.1357 0.062 Uiso 0.65 1 calc PR B 1
C63 C 0.8445(9) 0.7000(4) 1.2184(8) 0.062(3) Uani 0.35 1 d P B 2
H93 H 0.8424 0.7192 1.2629 0.075 Uiso 0.35 1 calc PR B 2
H93A H 0.9206 0.6837 1.2520 0.075 Uiso 0.35 1 calc PR B 2
C64 C 0.8296(17) 0.7246(7) 1.1407(16) 0.052(4) Uani 0.35 1 d P B 2
H94 H 0.8572 0.7080 1.1078 0.063 Uiso 0.35 1 calc PR B 2
H94A H 0.8729 0.7525 1.1621 0.063 Uiso 0.35 1 calc PR B 2
Li1 Li 0.4413(4) 0.92348(14) 0.7668(3) 0.0400(9) Uani 1 1 d . . .
Li2 Li 0.5901(4) 0.87498(15) 0.8755(3) 0.0439(10) Uani 1 1 d . B .
Li3 Li 0.4684(4) 0.82175(15) 0.8891(3) 0.0459(10) Uani 1 1 d . . .
Li4 Li 0.6053(4) 0.76209(14) 0.9586(3) 0.0409(9) Uani 1 1 d . B .

loop_
_atom_site_aniso_label
_atom_site_aniso_U_11
_atom_site_aniso_U_22
_atom_site_aniso_U_33
_atom_site_aniso_U_23
_atom_site_aniso_U_13
_atom_site_aniso_U_12
O1 0.0353(9) 0.0391(10) 0.0388(9) 0.0007(7) 0.0220(8) -0.0023(7)
O2 0.0330(9) 0.0358(9) 0.0430(9) 0.0006(7) 0.0225(8) 0.0016(7)
O3 0.0313(9) 0.0363(9) 0.0433(9) 0.0008(7) 0.0209(8) 0.0005(7)
O4 0.0392(9) 0.0322(9) 0.0526(11) -0.0032(8) 0.0271(9) -0.0044(7)
O5 0.0496(11) 0.0352(10) 0.0556(11) 0.0026(8) 0.0330(9) 0.0044(8)
O6 0.0465(11) 0.0467(11) 0.0499(11) 0.0080(9) 0.0216(9) -0.0016(9)
N1 0.0335(10) 0.0348(11) 0.0424(11) -0.0026(9) 0.0231(9) 0.0004(8)
N2 0.0333(11) 0.0372(11) 0.0416(11) 0.0017(9) 0.0200(9) 0.0014(9)
C1 0.0340(12) 0.0332(13) 0.0403(13) 0.0013(10) 0.0229(11) 0.0046(10)
C2 0.0308(12) 0.0345(13) 0.0426(13) 0.0008(10) 0.0212(11) 0.0034(10)
C3 0.0358(13) 0.0365(13) 0.0463(14) -0.0007(11) 0.0240(12) -0.0006(10)
C4 0.0440(15) 0.0439(15) 0.0489(15) -0.0046(12) 0.0259(13) -0.0025(12)
C5 0.0382(14) 0.0442(15) 0.0462(15) 0.0021(12) 0.0203(12) 0.0034(11)
C6 0.0389(14) 0.0473(16) 0.0549(16) -0.0036(13) 0.0244(13) -0.0056(12)
C7 0.0346(13) 0.0438(15) 0.0504(15) 0.0083(12) 0.0272(12) 0.0045(11)
C8 0.0387(14) 0.0551(17) 0.0460(15) 0.0071(12) 0.0272(12) 0.0049(12)
C9 0.0474(17) 0.092(3) 0.0503(17) 0.0118(17) 0.0302(14) -0.0011(16)
C10 0.0339(13) 0.0556(17) 0.0384(13) -0.0008(12) 0.0196(11) 0.0045(11)
C11 0.0340(12) 0.0374(13) 0.0413(13) -0.0016(10) 0.0227(11) 0.0041(10)
C12 0.0382(13) 0.0390(14) 0.0425(13) -0.0043(11) 0.0245(11) 0.0013(11)
C13 0.0373(13) 0.0403(14) 0.0417(14) -0.0020(11) 0.0210(11) 0.0001(11)
C14 0.0492(16) 0.0489(17) 0.0454(15) -0.0037(13) 0.0184(13) 0.0003(13)
C15 0.063(2) 0.058(2) 0.0517(18) -0.0012(15) 0.0027(16) -0.0004(17)
C16 0.0389(13) 0.0414(14) 0.0451(14) -0.0062(11) 0.0252(12) -0.0051(11)
C17 0.0394(13) 0.0334(13) 0.0473(14) -0.0022(11) 0.0286(12) -0.0024(10)
C18 0.0360(14) 0.0502(16) 0.0449(14) -0.0058(12) 0.0217(12) -0.0046(11)
C19 0.0367(14) 0.0479(16) 0.0569(16) -0.0016(13) 0.0286(13) 0.0009(12)
C20 0.0427(17) 0.088(3) 0.0619(19) 0.0006(18) 0.0294(15) 0.0087(16)
C21 0.0453(15) 0.0443(15) 0.0551(16) -0.0013(12) 0.0360(13) 0.0020(12)
C22 0.0405(13) 0.0332(13) 0.0465(14) -0.0012(10) 0.0283(12) -0.0014(10)
C23 0.0452(14) 0.0404(14) 0.0460(14) -0.0048(11) 0.0299(12) -0.0010(11)
C24 0.0594(19) 0.071(2) 0.0570(18) -0.0091(16) 0.0393(16) -0.0012(16)
C25 0.0581(17) 0.0450(16) 0.0442(15) 0.0009(12) 0.0290(14) -0.0020(13)
C26 0.0568(17) 0.0410(15) 0.0518(16) -0.0078(12) 0.0300(14) -0.0058(13)
C27 0.0342(12) 0.0285(12) 0.0446(13) -0.0003(10) 0.0240(11) -0.0017(9)
C28 0.0361(13) 0.0340(13) 0.0432(13) 0.0021(10) 0.0241(11) 0.0002(10)
C29 0.0345(13) 0.0397(14) 0.0397(13) 0.0010(11) 0.0201(11) -0.0005(10)
C30 0.0386(14) 0.0466(15) 0.0457(14) -0.0055(12) 0.0242(12) -0.0007(11)
C31 0.0554(17) 0.065(2) 0.0483(16) 0.0024(14) 0.0325(14) 0.0079(15)
C32 0.0502(16) 0.0448(16) 0.0528(16) -0.0061(13) 0.0306(14) 0.0002(13)
C33 0.0430(16) 0.074(2) 0.0624(19) -0.0272(17) 0.0250(15) -0.0051(15)
C34 0.0372(14) 0.0529(17) 0.0470(15) -0.0091(13) 0.0208(12) -0.0062(12)
C35 0.0349(14) 0.0607(19) 0.0583(17) -0.0116(14) 0.0264(13) -0.0041(13)
C36 0.0394(17) 0.112(3) 0.087(3) -0.039(2) 0.0330(18) -0.0052(18)
C37 0.0410(14) 0.0527(17) 0.0563(17) -0.0098(13) 0.0317(13) -0.0010(12)
C38 0.0367(13) 0.0388(14) 0.0425(13) -0.0019(11) 0.0236(11) -0.0042(10)
C39 0.0415(14) 0.0398(14) 0.0446(14) 0.0003(11) 0.0267(12) -0.0013(11)
C40 0.0411(14) 0.0399(14) 0.0438(14) 0.0001(11) 0.0231(12) 0.0033(11)
C41 0.0504(16) 0.0471(16) 0.0502(16) -0.0016(13) 0.0264(14) 0.0095(13)
C42 0.0589(19) 0.0541(19) 0.0599(18) -0.0023(15) 0.0281(16) 0.0138(15)
C43 0.0382(14) 0.0457(15) 0.0389(13) -0.0019(11) 0.0192(11) -0.0004(11)
C44 0.0327(12) 0.0399(14) 0.0395(13) -0.0014(11) 0.0171(11) -0.0013(10)
C45 0.0371(13) 0.0410(15) 0.0422(14) -0.0086(11) 0.0182(11) -0.0004(11)
C46 0.0374(13) 0.0337(13) 0.0466(14) -0.0039(11) 0.0170(12) -0.0036(11)
C47 0.0527(17) 0.0378(15) 0.0678(19) -0.0106(14) 0.0294(15) -0.0074(13)
C48 0.0367(13) 0.0350(13) 0.0490(15) 0.0012(11) 0.0212(12) -0.0051(10)
C49 0.0326(12) 0.0355(13) 0.0437(14) 0.0011(11) 0.0194(11) -0.0001(10)
C50 0.0377(14) 0.0349(13) 0.0592(16) 0.0005(12) 0.0299(13) -0.0022(11)
C51 0.0494(17) 0.0506(18) 0.087(2) -0.0056(16) 0.0456(17) -0.0061(14)
C52 0.0410(15) 0.0451(16) 0.0691(19) 0.0062(14) 0.0306(14) 0.0038(12)
C53 0.0513(16) 0.0399(15) 0.0623(18) -0.0040(13) 0.0383(15) -0.0001(12)
C54 0.0320(12) 0.0315(13) 0.0394(13) 0.0002(10) 0.0139(11) -0.0002(10)
C55 0.0530(16) 0.0369(15) 0.0587(17) 0.0004(12) 0.0340(14) -0.0017(12)
C56 0.068(2) 0.0410(16) 0.0632(18) 0.0050(14) 0.0411(17) 0.0053(14)
C57 0.0579(19) 0.0448(17) 0.070(2) 0.0062(15) 0.0354(16) 0.0101(14)
C58 0.0574(17) 0.0423(16) 0.0700(19) 0.0030(14) 0.0438(16) 0.0073(13)
C59 0.0474(17) 0.075(2) 0.068(2) 0.0249(17) 0.0305(16) -0.0022(16)
C60 0.0515(19) 0.062(2) 0.095(3) 0.031(2) 0.0282(19) -0.0003(16)
C61 0.048(3) 0.037(3) 0.066(4) 0.010(3) 0.021(3) 0.003(2)
C62 0.041(5) 0.048(4) 0.058(4) 0.012(3) 0.023(3) 0.005(3)
C63 0.044(5) 0.077(8) 0.059(7) 0.003(6) 0.026(5) -0.009(5)
C64 0.024(6) 0.072(13) 0.051(8) 0.002(7) 0.015(5) -0.001(6)
Li1 0.040(2) 0.040(2) 0.040(2) -0.0022(18) 0.0229(19) -0.0009(18)
Li2 0.042(2) 0.042(2) 0.051(3) 0.007(2) 0.029(2) 0.0029(19)
Li3 0.040(2) 0.038(2) 0.059(3) 0.004(2) 0.028(2) 0.0022(19)
Li4 0.040(2) 0.035(2) 0.045(2) -0.0010(18) 0.0230(19) 0.0005(18)

loop_
_atom_type_symbol
_atom_type_description
_atom_type_scat_dispersion_real
_atom_type_scat_dispersion_imag
_atom_type_scat_source
C C 0.0033 0.0016 'International Tables Vol C Tables 4.2.6.8 and 6.1.1.4'
H H 0.0000 0.0000 'International Tables Vol C Tables 4.2.6.8 and 6.1.1.4'
Li Li -0.0003 0.0001 'International Tables Vol C Tables 4.2.6.8 and 6.1.1.4'
N N 0.0061 0.0033 'International Tables Vol C Tables 4.2.6.8 and 6.1.1.4'
O O 0.0106 0.0060 'International Tables Vol C Tables 4.2.6.8 and 6.1.1.4'

loop_
_geom_angle_atom_site_label_1
_geom_angle_atom_site_label_2
_geom_angle_atom_site_label_3
_geom_angle
C1 O1 Li2 157.8(2)
C1 O1 Li1 110.60(19)
Li2 O1 Li1 79.5(2)
C27 O2 Li3 109.1(2)
C27 O2 Li2 168.5(2)
Li3 O2 Li2 78.9(2)
C27 O2 Li1 95.82(18)
Li3 O2 Li1 144.3(2)
Li2 O2 Li1 73.49(19)
C28 O3 Li2 103.13(19)
C28 O3 Li3 169.3(2)
Li2 O3 Li3 79.3(2)
C28 O3 Li4 98.30(18)
Li2 O3 Li4 147.3(2)
Li3 O3 Li4 75.38(19)
C54 O4 Li3 163.8(2)
C54 O4 Li4 108.0(2)
Li3 O4 Li4 81.4(2)
C58 O5 C55 108.7(2)
C58 O5 Li1 128.1(2)
C55 O5 Li1 119.8(2)
C62 O6 C59 107.3(5)
C59 O6 C64 107.4(9)
C62 O6 Li4 130.3(5)
C59 O6 Li4 122.0(2)
C64 O6 Li4 124.5(9)
C13 N1 C16 113.67(19)
C13 N1 C12 113.7(2)
C16 N1 C12 112.3(2)
C13 N1 Li1 105.06(19)
C16 N1 Li1 104.53(19)
C12 N1 Li1 106.55(19)
C40 N2 C39 112.1(2)
C40 N2 C43 113.2(2)
C39 N2 C43 112.1(2)
C40 N2 Li4 109.1(2)
C39 N2 Li4 103.7(2)
C43 N2 Li4 105.8(2)
O1 C1 C11 118.8(2)
O1 C1 C2 122.8(2)
C11 C1 C2 118.5(2)
C11 C1 Li1 90.02(17)
C2 C1 Li1 138.7(2)
C7 C2 C1 117.9(2)
C7 C2 C3 120.9(2)
C1 C2 C3 121.1(2)
C4 C3 C5 110.4(2)
C4 C3 C6 106.4(2)
C5 C3 C6 107.1(2)
C4 C3 C2 111.1(2)
C5 C3 C2 109.0(2)
C6 C3 C2 112.8(2)
C3 C4 H43 109.5
C3 C4 H44 109.5
H43 C4 H44 109.5
C3 C4 H45 109.5
H43 C4 H45 109.5
H44 C4 H45 109.5
C3 C5 H50 109.5
C3 C5 H51 109.5
H50 C5 H51 109.5
C3 C5 H52 109.5
H50 C5 H52 109.5
H51 C5 H52 109.5
C3 C6 H46 109.5
C3 C6 H47 109.5
H46 C6 H47 109.5
C3 C6 H48 109.5
H46 C6 H48 109.5
H47 C6 H48 109.5
C2 C7 C8 123.7(2)
C2 C7 H10 118.1
C8 C7 H10 118.1
C10 C8 C7 117.2(2)
C10 C8 C9 121.2(3)
C7 C8 C9 121.6(3)
C8 C9 H66 109.5
C8 C9 H67 109.5
H66 C9 H67 109.5
C8 C9 H68 109.5
H66 C9 H68 109.5
H67 C9 H68 109.5
C8 C10 C11 121.8(2)
C8 C10 H14 119.1
C11 C10 H14 119.1
C10 C11 C1 120.7(2)
C10 C11 C12 120.0(2)
C1 C11 C12 119.2(2)
N1 C12 C11 112.8(2)
N1 C12 H15 109.0
C11 C12 H15 109.0
N1 C12 H16 109.0
C11 C12 H16 109.0
H15 C12 H16 107.8
N1 C13 C14 119.2(2)
N1 C13 H17 107.5
C14 C13 H17 107.5
N1 C13 H18 107.5
C14 C13 H18 107.5
H17 C13 H18 107.0
C15 C14 C13 109.4(2)
C15 C14 H19 109.8
C13 C14 H19 109.8
C15 C14 H20 109.8
C13 C14 H20 109.8
H19 C14 H20 108.2
C14 C15 H70 109.5
C14 C15 H71 109.5
H70 C15 H71 109.5
C14 C15 H72 109.5
H70 C15 H72 109.5
H71 C15 H72 109.5
N1 C16 C17 110.8(2)
N1 C16 H24 109.5
C17 C16 H24 109.5
N1 C16 H25 109.5
C17 C16 H25 109.5
H24 C16 H25 108.1
C18 C17 C27 120.3(2)
C18 C17 C16 119.9(2)
C27 C17 C16 119.8(2)
C19 C18 C17 121.4(3)
C19 C18 H26 119.3
C17 C18 H26 119.3
C18 C19 C21 117.6(2)
C18 C19 C20 121.1(3)
C21 C19 C20 121.2(3)
C19 C20 H27 109.5
C19 C20 H28 109.5
H27 C20 H28 109.5
C19 C20 H29 109.5
H27 C20 H29 109.5
H28 C20 H29 109.5
C19 C21 C22 123.8(2)
C19 C21 H30 118.1
C22 C21 H30 118.1
C21 C22 C27 117.7(2)
C21 C22 C23 120.2(2)
C27 C22 C23 122.0(2)
C26 C23 C25 109.8(2)
C26 C23 C24 107.6(2)
C25 C23 C24 106.1(2)
C26 C23 C22 109.4(2)
C25 C23 C22 111.7(2)
C24 C23 C22 112.0(2)
C23 C24 H21 109.5
C23 C24 H22 109.5
H21 C24 H22 109.5
C23 C24 H23 109.5
H21 C24 H23 109.5
H22 C24 H23 109.5
C23 C25 H11 109.5
C23 C25 H12 109.5
H11 C25 H12 109.5
C23 C25 H13 109.5
H11 C25 H13 109.5
H12 C25 H13 109.5
C23 C26 H31 109.5
C23 C26 H32 109.5
H31 C26 H32 109.5
C23 C26 H33 109.5
H31 C26 H33 109.5
H32 C26 H33 109.5
O2 C27 C17 118.2(2)
O2 C27 C22 122.9(2)
C17 C27 C22 118.9(2)
O2 C27 Li1 51.85(15)
C17 C27 Li1 87.67(18)
C22 C27 Li1 130.0(2)
C17 C27 Li3 112.18(19)
C22 C27 Li3 112.7(2)
Li1 C27 Li3 90.92(16)
O3 C28 C38 118.7(2)
O3 C28 C29 122.5(2)
C38 C28 C29 118.8(2)
O3 C28 Li2 45.91(14)
C38 C28 Li2 112.3(2)
C29 C28 Li2 108.9(2)
O3 C28 Li4 50.28(15)
C38 C28 Li4 88.88(18)
C29 C28 Li4 131.6(2)
Li2 C28 Li4 93.25(16)
C34 C29 C28 117.6(2)
C34 C29 C30 120.9(2)
C28 C29 C30 121.5(2)
C33 C30 C31 107.6(2)
C33 C30 C32 106.3(2)
C31 C30 C32 109.3(2)
C33 C30 C29 112.3(2)
C31 C30 C29 110.1(2)
C32 C30 C29 111.1(2)
C30 C31 H40 109.5
C30 C31 H41 109.5
H40 C31 H41 109.5
C30 C31 H42 109.5
H40 C31 H42 109.5
H41 C31 H42 109.5
C30 C32 Li2 107.78(19)
C30 C32 H34 109.5
Li2 C32 H34 46.8
C30 C32 H35 109.5
Li2 C32 H35 66.3
H34 C32 H35 109.5
C30 C32 H36 109.5
Li2 C32 H36 141.3
H34 C32 H36 109.5
H35 C32 H36 109.5
C30 C33 H37 109.5
C30 C33 H38 109.5
H37 C33 H38 109.5
C30 C33 H39 109.5
H37 C33 H39 109.5
H38 C33 H39 109.5
C35 C34 C29 124.0(3)
C35 C34 H49 118.0
C29 C34 H49 118.0
C37 C35 C34 117.0(2)
C37 C35 C36 122.1(3)
C34 C35 C36 120.9(3)
C35 C36 H73 109.5
C35 C36 H74 109.5
H73 C36 H74 109.5
C35 C36 H75 109.5
H73 C36 H75 109.5
H74 C36 H75 109.5
C35 C37 C38 122.0(3)
C35 C37 H53 119.0
C38 C37 H53 119.0
C37 C38 C28 120.5(2)
C37 C38 C39 121.1(2)
C28 C38 C39 118.4(2)
N2 C39 C38 111.7(2)
N2 C39 Li4 45.25(14)
C38 C39 Li4 79.30(17)
N2 C39 H54 109.3
C38 C39 H54 109.3
Li4 C39 H54 92.4
N2 C39 H55 109.3
C38 C39 H55 109.3
Li4 C39 H55 152.8
H54 C39 H55 108.0
N2 C40 C41 117.9(2)
N2 C40 H56 107.8
C41 C40 H56 107.8
N2 C40 H57 107.8
C41 C40 H57 107.8
H56 C40 H57 107.2
C42 C41 C40 111.1(2)
C42 C41 H58 109.4
C40 C41 H58 109.4
C42 C41 H59 109.4
C40 C41 H59 109.4
H58 C41 H59 108.0
C41 C42 H60 109.5
C41 C42 H61 109.5
H60 C42 H61 109.5
C41 C42 H62 109.5
H60 C42 H62 109.5
H61 C42 H62 109.5
N2 C43 C44 113.2(2)
N2 C43 H63 108.9
C44 C43 H63 108.9
N2 C43 H64 108.9
C44 C43 H64 108.9
H63 C43 H64 107.8
C45 C44 C54 120.6(2)
C45 C44 C43 120.9(2)
C54 C44 C43 118.4(2)
C44 C45 C46 121.8(2)
C44 C45 H65 119.1
C46 C45 H65 119.1
C45 C46 C48 117.0(2)
C45 C46 C47 121.6(3)
C48 C46 C47 121.3(3)
C46 C47 H76 109.5
C46 C47 H77 109.5
H76 C47 H77 109.5
C46 C47 H78 109.5
H76 C47 H78 109.5
H77 C47 H78 109.5
C46 C48 C49 123.9(2)
C46 C48 H69 118.1
C49 C48 H69 118.1
C48 C49 C54 117.8(2)
C48 C49 C50 121.2(2)
C54 C49 C50 121.0(2)
C49 C50 C52 110.0(2)
C49 C50 C53 110.3(2)
C52 C50 C53 110.7(2)
C49 C50 C51 112.5(2)
C52 C50 C51 106.2(2)
C53 C50 C51 107.1(2)
C50 C51 H4 109.5
C50 C51 H5 109.5
H4 C51 H5 109.5
C50 C51 H6 109.5
H4 C51 H6 109.5
H5 C51 H6 109.5
C50 C52 H1 109.5
C50 C52 H2 109.5
H1 C52 H2 109.5
C50 C52 H3 109.5
H1 C52 H3 109.5
H2 C52 H3 109.5
C50 C53 H7 109.5
C50 C53 H8 109.5
H7 C53 H8 109.5
C50 C53 H9 109.5
H7 C53 H9 109.5
H8 C53 H9 109.5
O4 C54 C49 122.6(2)
O4 C54 C44 118.9(2)
C49 C54 C44 118.5(2)
C49 C54 Li4 138.6(2)
C44 C54 Li4 88.86(18)
O5 C55 C56 106.8(2)
O5 C55 H79 110.4
C56 C55 H79 110.4
O5 C55 H80 110.4
C56 C55 H80 110.4
H79 C55 H80 108.6
C57 C56 C55 103.2(2)
C57 C56 H81 111.1
C55 C56 H81 111.1
C57 C56 H82 111.1
C55 C56 H82 111.1
H81 C56 H82 109.1
C58 C57 C56 102.3(3)
C58 C57 H83 111.3
C56 C57 H83 111.3
C58 C57 H84 111.3
C56 C57 H84 111.3
H83 C57 H84 109.2
O5 C58 C57 105.1(2)
O5 C58 H85 110.7
C57 C58 H85 110.7
O5 C58 H86 110.7
C57 C58 H86 110.7
H85 C58 H86 108.8
O6 C59 C60 107.0(2)
O6 C59 H87 110.3
C60 C59 H87 110.3
O6 C59 H88 110.3
C60 C59 H88 110.3
H87 C59 H88 108.6
C59 C60 C63 103.9(5)
C59 C60 C61 103.8(3)
C59 C60 H89 111.0
C63 C60 H89 135.6
C61 C60 H89 111.0
C59 C60 H90 111.0
C63 C60 H90 81.9
C61 C60 H90 111.0
H89 C60 H90 109.0
C62 C61 C60 98.5(5)
C62 C61 H91 112.1
C60 C61 H91 112.1
C62 C61 H91A 112.1
C60 C61 H91A 112.1
H91 C61 H91A 109.7
O6 C62 C61 103.9(8)
O6 C62 H92 111.0
C61 C62 H92 111.0
O6 C62 H92A 111.0
C61 C62 H92A 111.0
H92 C62 H92A 109.0
C64 C63 C60 103.0(11)
C64 C63 H93 111.2
C60 C63 H93 111.2
C64 C63 H93A 111.2
C60 C63 H93A 111.2
H93 C63 H93A 109.1
C63 C64 O6 101.5(12)
C63 C64 H94 111.5
O6 C64 H94 111.5
C63 C64 H94A 111.5
O6 C64 H94A 111.5
H94 C64 H94A 109.3
O1 Li1 O5 121.3(2)
O1 Li1 O2 99.9(2)
O5 Li1 O2 119.5(2)
O1 Li1 N1 99.0(2)
O5 Li1 N1 114.3(2)
O2 Li1 N1 98.6(2)
O1 Li1 Li2 47.96(15)
O5 Li1 Li2 136.7(2)
O2 Li1 Li2 52.36(16)
N1 Li1 Li2 108.9(2)
O1 Li1 C27 131.5(2)
O5 Li1 C27 99.02(19)
O2 Li1 C27 32.33(10)
N1 Li1 C27 85.99(17)
Li2 Li1 C27 84.62(18)
O1 Li1 C1 27.75(10)
O5 Li1 C1 110.4(2)
O2 Li1 C1 124.0(2)
N1 Li1 C1 81.70(16)
Li2 Li1 C1 74.41(17)
C27 Li1 C1 150.6(2)
O1 Li2 O3 150.8(3)
O1 Li2 O2 106.2(2)
O3 Li2 O2 98.5(2)
O1 Li2 Li1 52.56(16)
O3 Li2 Li1 151.7(3)
O2 Li2 Li1 54.14(16)
O1 Li2 Li3 144.4(3)
O3 Li2 Li3 50.93(16)
O2 Li2 Li3 49.42(15)
Li1 Li2 Li3 100.7(2)
O1 Li2 C28 123.0(2)
O3 Li2 C28 30.96(10)
O2 Li2 C28 129.4(2)
Li1 Li2 C28 174.1(2)
Li3 Li2 C28 81.50(18)
O1 Li2 C32 109.0(2)
O3 Li2 C32 78.10(17)
O2 Li2 C32 105.5(2)
Li1 Li2 C32 113.7(2)
Li3 Li2 C32 103.4(2)
C28 Li2 C32 70.71(14)
O4 Li3 O2 152.1(3)
O4 Li3 O3 104.7(2)
O2 Li3 O3 99.6(2)
O4 Li3 Li4 51.50(16)
O2 Li3 Li4 152.7(3)
O3 Li3 Li4 53.72(16)
O4 Li3 Li2 144.2(3)
O2 Li3 Li2 51.68(16)
O3 Li3 Li2 49.73(16)
Li4 Li3 Li2 101.1(2)
O4 Li3 C27 126.2(2)
O2 Li3 C27 28.82(10)
O3 Li3 C27 128.2(2)
Li4 Li3 C27 177.1(3)
Li2 Li3 C27 80.25(18)
O4 Li4 O6 121.5(2)
O4 Li4 O3 97.5(2)
O6 Li4 O3 121.6(2)
O4 Li4 N2 99.1(2)
O6 Li4 N2 113.4(2)
O3 Li4 N2 99.3(2)
O4 Li4 Li3 47.05(15)
O6 Li4 Li3 137.0(3)
O3 Li4 Li3 50.89(15)
N2 Li4 Li3 109.5(2)
O4 Li4 C28 127.5(2)
O6 Li4 C28 103.60(19)
O3 Li4 C28 31.42(10)
N2 Li4 C28 84.76(17)
Li3 Li4 C28 82.04(18)
O4 Li4 C54 28.71(10)
O6 Li4 C54 107.2(2)
O3 Li4 C54 124.0(2)
N2 Li4 C54 83.64(17)
Li3 Li4 C54 75.18(17)
C28 Li4 C54 149.2(2)
O4 Li4 C39 107.6(2)
O6 Li4 C39 125.5(2)
O3 Li4 C39 68.74(15)
N2 Li4 C39 31.03(10)
Li3 Li4 C39 93.19(19)
C28 Li4 C39 55.50(12)
C54 Li4 C39 104.89(17)

loop_
_geom_bond_atom_site_label_1
_geom_bond_atom_site_label_2
_geom_bond_distance
O1 C1 1.336(3)
O1 Li2 1.784(5)
O1 Li1 1.907(5)
O2 C27 1.357(3)
O2 Li3 1.888(5)
O2 Li2 1.951(5)
O2 Li1 1.996(5)
O3 C28 1.357(3)
O3 Li2 1.894(5)
O3 Li3 1.928(5)
O3 Li4 2.003(5)
O4 C54 1.332(3)
O4 Li3 1.779(5)
O4 Li4 1.902(5)
O5 C58 1.436(3)
O5 C55 1.444(3)
O5 Li1 1.947(5)
O6 C62 1.397(13)
O6 C59 1.432(3)
O6 C64 1.57(2)
O6 Li4 1.947(5)
N1 C13 1.475(3)
N1 C16 1.476(3)
N1 C12 1.478(3)
N1 Li1 2.037(5)
N2 C40 1.469(3)
N2 C39 1.480(3)
N2 C43 1.481(3)
N2 Li4 2.038(5)
C1 C11 1.415(3)
C1 C2 1.421(3)
C1 Li1 2.686(5)
C2 C7 1.395(4)
C2 C3 1.536(3)
C3 C4 1.533(4)
C3 C5 1.535(4)
C3 C6 1.535(4)
C4 H43 0.9800
C4 H44 0.9800
C4 H45 0.9800
C5 H50 0.9800
C5 H51 0.9800
C5 H52 0.9800
C6 H46 0.9800
C6 H47 0.9800
C6 H48 0.9800
C7 C8 1.397(4)
C7 H10 0.9500
C8 C10 1.377(4)
C8 C9 1.511(4)
C9 H66 0.9800
C9 H67 0.9800
C9 H68 0.9800
C10 C11 1.390(4)
C10 H14 0.9500
C11 C12 1.499(3)
C12 H15 0.9900
C12 H16 0.9900
C13 C14 1.523(4)
C13 H17 0.9900
C13 H18 0.9900
C14 C15 1.513(4)
C14 H19 0.9900
C14 H20 0.9900
C15 H70 0.9800
C15 H71 0.9800
C15 H72 0.9800
C16 C17 1.506(3)
C16 H24 0.9900
C16 H25 0.9900
C17 C18 1.393(4)
C17 C27 1.409(4)
C18 C19 1.379(4)
C18 H26 0.9500
C19 C21 1.384(4)
C19 C20 1.509(4)
C20 H27 0.9800
C20 H28 0.9800
C20 H29 0.9800
C21 C22 1.392(4)
C21 H30 0.9500
C22 C27 1.417(3)
C22 C23 1.541(4)
C23 C26 1.532(4)
C23 C25 1.532(4)
C23 C24 1.540(4)
C24 H21 0.9800
C24 H22 0.9800
C24 H23 0.9800
C25 H11 0.9800
C25 H12 0.9800
C25 H13 0.9800
C26 H31 0.9800
C26 H32 0.9800
C26 H33 0.9800
C27 Li1 2.525(5)
C27 Li3 2.661(5)
C28 C38 1.410(3)
C28 C29 1.416(4)
C28 Li2 2.569(5)
C28 Li4 2.576(5)
C29 C34 1.394(4)
C29 C30 1.537(4)
C30 C33 1.526(4)
C30 C31 1.527(4)
C30 C32 1.535(4)
C31 H40 0.9800
C31 H41 0.9800
C31 H42 0.9800
C32 Li2 2.762(6)
C32 H34 0.9800
C32 H35 0.9800
C32 H36 0.9800
C33 H37 0.9800
C33 H38 0.9800
C33 H39 0.9800
C34 C35 1.388(4)
C34 H49 0.9500
C35 C37 1.381(4)
C35 C36 1.512(4)
C36 H73 0.9800
C36 H74 0.9800
C36 H75 0.9800
C37 C38 1.382(4)
C37 H53 0.9500
C38 C39 1.505(4)
C39 Li4 2.788(5)
C39 H54 0.9900
C39 H55 0.9900
C40 C41 1.520(4)
C40 H56 0.9900
C40 H57 0.9900
C41 C42 1.519(4)
C41 H58 0.9900
C41 H59 0.9900
C42 H60 0.9800
C42 H61 0.9800
C42 H62 0.9800
C43 C44 1.507(4)
C43 H63 0.9900
C43 H64 0.9900
C44 C45 1.382(4)
C44 C54 1.418(4)
C45 C46 1.386(4)
C45 H65 0.9500
C46 C48 1.394(4)
C46 C47 1.508(4)
C47 H76 0.9800
C47 H77 0.9800
C47 H78 0.9800
C48 C49 1.395(4)
C48 H69 0.9500
C49 C54 1.415(4)
C49 C50 1.531(4)
C50 C52 1.535(4)
C50 C53 1.538(4)
C50 C51 1.542(4)
C51 H4 0.9800
C51 H5 0.9800
C51 H6 0.9800
C52 H1 0.9800
C52 H2 0.9800
C52 H3 0.9800
C53 H7 0.9800
C53 H8 0.9800
C53 H9 0.9800
C54 Li4 2.638(5)
C55 C56 1.515(4)
C55 H79 0.9900
C55 H80 0.9900
C56 C57 1.507(4)
C56 H81 0.9900
C56 H82 0.9900
C57 C58 1.503(4)
C57 H83 0.9900
C57 H84 0.9900
C58 H85 0.9900
C58 H86 0.9900
C59 C60 1.492(4)
C59 H87 0.9900
C59 H88 0.9900
C60 C63 1.526(12)
C60 C61 1.553(7)
C60 H89 0.9900
C60 H90 0.9900
C61 C62 1.519(12)
C61 H91 0.9900
C61 H91A 0.9900
C62 H92 0.9900
C62 H92A 0.9900
C63 C64 1.46(3)
C63 H93 0.9900
C63 H93A 0.9900
C64 H94 0.9900
C64 H94A 0.9900
Li1 Li2 2.362(6)
Li2 Li3 2.440(6)
Li3 Li4 2.404(6)
